data_2217905
loop_
_publ_author_name
'Bern\`es, Sylvain'
'Gasque, Laura'

_publ_section_title
;Diaqua(nitrato-\k^2^<i>O</i>,<i>O</i>')bis(<small>L</small>-phenylalaninato-\k^2^<i>O</i>,<i>O</i>')lead(II)
 nitrate
;
_journal_coeditor_code EZ2121
_journal_issue 4
_journal_name_full 'Acta Crystallographica Section E'
_journal_page_first m566
_journal_page_last m567
_journal_paper_doi 10.1107/S1600536808006995
_journal_volume 64
_journal_year 2008
_chemical_formula_iupac '[Pb (C9 H11 N O2)2 (N O3) (H2 O)2] N O3'
_chemical_formula_moiety 'C18 H26 N3 O9 Pb, N O3'
_chemical_formula_sum 'C18 H26 N4 O12 Pb'
_chemical_formula_weight 697.62
_chemical_name_systematic
;
Diaqua(nitrato-\k^2^<i>O</i>,<i>O</i>')bis(L-phenylalaninato-
\k^2^<i>O</i>,<i>O</i>')lead(II) nitrate
;
_space_group_IT_number 19
_symmetry_cell_setting orthorhombic
_symmetry_space_group_name_Hall 'P 2ac 2ab'
_symmetry_space_group_name_H-M 'P 21 21 21'
_atom_sites_solution_hydrogens geom
_atom_sites_solution_primary direct
_atom_sites_solution_secondary difmap
_audit_creation_method SHELXTL-Plus
_cell_angle_alpha 90.00
_cell_angle_beta 90.00
_cell_angle_gamma 90.00
_cell_formula_units_Z 4
_cell_length_a 5.3851(9)
_cell_length_b 13.5599(17)
_cell_length_c 34.235(4)
_cell_measurement_pressure 101.0(10)
_cell_measurement_reflns_used 83
_cell_measurement_temperature 298.0(10)
_cell_measurement_theta_max 14.08
_cell_measurement_theta_min 4.69
_cell_volume 2499.9(6)
_computing_cell_refinement 'XSCANS (Siemens, 1996)'
_computing_data_collection 'XSCANS (Siemens, 1996)'
_computing_data_reduction 'XSCANS (Siemens, 1996)'
_computing_molecular_graphics
;
SHELXTL-Plus (Sheldrick, 2008) and Mercury (Macrae <i>et al.</i>,
2006)
;
_computing_publication_material 'SHELXTL-Plus (Sheldrick, 2008)'
_computing_structure_refinement 'SHELXTL-Plus (Sheldrick, 2008)'
_computing_structure_solution 'SHELXTL-Plus (Sheldrick, 2008)'
_diffrn_ambient_temperature 298.0(10)
_diffrn_measured_fraction_theta_full 0.990
_diffrn_measured_fraction_theta_max 0.990
_diffrn_measurement_device_type 'Bruker P4'
_diffrn_measurement_method \w
_diffrn_radiation_monochromator graphite
_diffrn_radiation_source 'fine-focus sealed tube'
_diffrn_radiation_type MoK\a
_diffrn_radiation_wavelength 0.71073
_diffrn_reflns_av_R_equivalents 0.0269
_diffrn_reflns_av_sigmaI/netI 0.0479
_diffrn_reflns_limit_h_max 2
_diffrn_reflns_limit_h_min -7
_diffrn_reflns_limit_k_max 18
_diffrn_reflns_limit_k_min -1
_diffrn_reflns_limit_l_max 46
_diffrn_reflns_limit_l_min -1
_diffrn_reflns_number 5243
_diffrn_reflns_theta_full 29.00
_diffrn_reflns_theta_max 29.00
_diffrn_reflns_theta_min 1.62
_diffrn_standards_decay_% 1
_diffrn_standards_interval_count 97
_diffrn_standards_number 3
_exptl_absorpt_coefficient_mu 6.815
_exptl_absorpt_correction_T_max 0.294
_exptl_absorpt_correction_T_min 0.160
_exptl_absorpt_correction_type psi-scan
_exptl_absorpt_process_details '(XSCANS; Siemens, 1996)'
_exptl_crystal_colour colourless
_exptl_crystal_density_diffrn 1.854
_exptl_crystal_density_method 'not measured'
_exptl_crystal_description needle
_exptl_crystal_F_000 1360
_exptl_crystal_size_max 0.60
_exptl_crystal_size_mid 0.20
_exptl_crystal_size_min 0.18
_refine_diff_density_max 1.614
_refine_diff_density_min -2.348
_refine_ls_abs_structure_details 'Flack (1983), 1153 Friedel pairs'
_refine_ls_abs_structure_Flack -0.024(14)
_refine_ls_extinction_coef 0.0034(3)
_refine_ls_extinction_expression Fc^*^=kFc[1+0.001xFc^2^\l^3^/sin(2\q)]^-1/4^
_refine_ls_extinction_method 'SHELXTL-Plus (Sheldrick, 2008)'
_refine_ls_goodness_of_fit_ref 1.062
_refine_ls_hydrogen_treatment constr
_refine_ls_matrix_type full
_refine_ls_number_constraints 0
_refine_ls_number_parameters 319
_refine_ls_number_reflns 4948
_refine_ls_number_restraints 18
_refine_ls_restrained_S_all 1.073
_refine_ls_R_factor_all 0.0651
_refine_ls_R_factor_gt 0.0472
_refine_ls_shift/su_max 0.001
_refine_ls_shift/su_mean 0.000
_refine_ls_structure_factor_coef Fsqd
_refine_ls_weighting_details 'calc w=1/[\s^2^(Fo^2^)+(0.044P)^2^+6.7647P] where P=(Fo^2^+2Fc^2^)/3'
_refine_ls_weighting_scheme calc
_refine_ls_wR_factor_gt 0.1009
_refine_ls_wR_factor_ref 0.1104
_reflns_number_gt 4026
_reflns_number_total 4948
_reflns_threshold_expression I>2\s(I)
_cod_data_source_file ez2121.cif
_cod_data_source_block I
_cod_database_code 2217905
_cod_database_fobs_code 2217905

loop_
_symmetry_equiv_pos_as_xyz
'x, y, z'
'-x+1/2, -y, z+1/2'
'-x, y+1/2, -z+1/2'
'x+1/2, -y+1/2, -z'

loop_
_atom_site_type_symbol
_atom_site_label
_atom_site_fract_x
_atom_site_fract_y
_atom_site_fract_z
_atom_site_U_iso_or_equiv
_atom_site_adp_type
_atom_site_calc_flag
_atom_site_refinement_flags
_atom_site_occupancy
Pb Pb1 0.77229(7) 0.50814(2) 0.280652(9) 0.04579(14) Uani d . 1
C C1 0.586(2) 0.3234(7) 0.3200(3) 0.044(2) Uani d . 1
N N1 0.4874(15) 0.1511(5) 0.3341(2) 0.0444(18) Uani d . 1
H H1A 0.4767 0.1481 0.3074 0.067 Uiso calc R 1
H H1B 0.3683 0.1109 0.3450 0.067 Uiso calc R 1
H H1C 0.6423 0.1303 0.3420 0.067 Uiso calc R 1
O O1 0.5070(14) 0.4129(4) 0.3202(2) 0.0543(19) Uani d . 1
C C2 0.4473(19) 0.2538(6) 0.3472(3) 0.040(2) Uani d . 1
H H2A 0.2695 0.2689 0.3460 0.047 Uiso calc R 1
O O2 0.7618(16) 0.2944(4) 0.3007(2) 0.063(2) Uani d . 1
C C3 0.542(2) 0.2689(7) 0.3900(3) 0.049(2) Uani d . 1
H H3A 0.7103 0.2441 0.3920 0.059 Uiso calc R 1
H H3B 0.5457 0.3389 0.3957 0.059 Uiso calc R 1
C C4 0.383(2) 0.2178(8) 0.4199(3) 0.052(3) Uani d . 1
C C5 0.424(3) 0.1204(9) 0.4308(3) 0.072(3) Uani d . 1
H H5A 0.5568 0.0861 0.4199 0.086 Uiso calc R 1
C C6 0.274(3) 0.0743(11) 0.4570(4) 0.092(4) Uani d . 1
H H6A 0.3058 0.0091 0.4638 0.110 Uiso calc R 1
C C7 0.081(4) 0.1218(18) 0.4732(4) 0.113(8) Uani d . 1
H H7A -0.0191 0.0892 0.4912 0.135 Uiso calc R 1
C C8 0.030(3) 0.2169(18) 0.4634(4) 0.105(7) Uani d . 1
H H8A -0.1051 0.2494 0.4746 0.127 Uiso calc R 1
C C9 0.182(2) 0.2651(10) 0.4365(3) 0.067(3) Uani d . 1
H H9A 0.1476 0.3300 0.4296 0.080 Uiso calc R 1
C C11 0.5983(19) 0.6746(6) 0.3283(3) 0.037(2) Uani d . 1
N N11 0.2477(15) 0.7919(4) 0.3286(2) 0.0433(16) Uani d . 1
H H11A 0.2942 0.8134 0.3042 0.065 Uiso calc R 1
H H11B 0.1714 0.8425 0.3419 0.065 Uiso calc R 1
H H11C 0.1392 0.7399 0.3262 0.065 Uiso calc R 1
O O11 0.4650(14) 0.6227(4) 0.3079(2) 0.0532(18) Uani d . 1
C C12 0.4715(18) 0.7594(6) 0.3506(2) 0.035(2) Uani d . 1
H H12A 0.5875 0.8148 0.3527 0.042 Uiso calc R 1
O O12 0.8305(13) 0.6650(5) 0.3327(2) 0.0514(18) Uani d . 1
C C13 0.390(2) 0.7277(8) 0.3918(2) 0.049(2) Uani d . 1
H H13A 0.3070 0.7829 0.4043 0.059 Uiso calc R 1
H H13B 0.2697 0.6747 0.3895 0.059 Uiso calc R 1
C C14 0.597(2) 0.6940(8) 0.4175(3) 0.055(3) Uani d . 1
C C15 0.644(3) 0.5949(10) 0.4225(4) 0.085(4) Uani d . 1
H H15A 0.5448 0.5489 0.4099 0.102 Uiso calc R 1
C C16 0.837(4) 0.5621(15) 0.4461(5) 0.119(6) Uani d . 1
H H16A 0.8706 0.4951 0.4484 0.143 Uiso calc R 1
C C17 0.979(4) 0.631(2) 0.4661(4) 0.117(8) Uani d . 1
H H17A 1.1048 0.6092 0.4826 0.140 Uiso calc R 1
C C18 0.936(3) 0.7289(17) 0.4620(4) 0.096(6) Uani d . 1
H H18A 1.0341 0.7749 0.4750 0.115 Uiso calc R 1
C C19 0.742(3) 0.7592(10) 0.4377(3) 0.075(3) Uani d . 1
H H19A 0.7103 0.8264 0.4352 0.090 Uiso calc R 1
O O3 1.0478(14) 0.4723(5) 0.3424(3) 0.076(2) Uani d . 1
H H31 1.0178 0.5014 0.3639 0.114 Uiso d R 1
H H32 1.1827 0.4402 0.3402 0.114 Uiso d R 1
O O4 0.8220(16) 0.6871(5) 0.23573(17) 0.0556(18) Uani d . 1
H H41 0.7685 0.6839 0.2124 0.083 Uiso d R 1
H H42 0.9634 0.7148 0.2371 0.083 Uiso d R 1
N N21 0.290(2) 0.4320(7) 0.2286(3) 0.069(2) Uani d U 1
O O21 0.314(2) 0.5177(6) 0.2350(3) 0.095(2) Uani d U 1
O O22 0.465(2) 0.3712(8) 0.2319(3) 0.097(3) Uani d U 1
O O23 0.0891(19) 0.3971(8) 0.2220(3) 0.094(3) Uani d U 1
N N31 -0.0031(15) 0.0127(6) 0.3617(3) 0.057(2) Uani d . 1
O O31 -0.1845(18) -0.0373(6) 0.3673(3) 0.089(3) Uani d . 1
O O32 -0.0270(14) 0.1025(5) 0.3546(3) 0.075(3) Uani d . 1
O O33 0.2098(14) -0.0227(5) 0.3605(3) 0.074(2) Uani d . 1

loop_
_atom_site_aniso_label
_atom_site_aniso_U_11
_atom_site_aniso_U_22
_atom_site_aniso_U_33
_atom_site_aniso_U_12
_atom_site_aniso_U_13
_atom_site_aniso_U_23
Pb1 0.0489(2) 0.03533(16) 0.05312(19) 0.00897(17) 0.01081(17) -0.00091(13)
C1 0.035(6) 0.038(4) 0.057(6) 0.001(4) 0.009(5) 0.000(4)
N1 0.044(5) 0.030(3) 0.059(5) 0.000(3) -0.003(4) -0.001(3)
O1 0.047(4) 0.033(3) 0.082(5) 0.011(3) 0.017(4) 0.012(3)
C2 0.038(6) 0.030(4) 0.051(5) -0.004(4) 0.004(5) 0.000(4)
O2 0.065(5) 0.043(3) 0.080(4) 0.001(4) 0.029(5) 0.006(3)
C3 0.043(6) 0.055(5) 0.047(5) 0.001(5) -0.004(5) -0.006(4)
C4 0.049(6) 0.066(6) 0.041(5) -0.007(5) -0.005(5) -0.009(4)
C5 0.080(9) 0.072(7) 0.064(7) 0.004(7) 0.009(7) 0.006(6)
C6 0.107(13) 0.100(9) 0.068(7) -0.026(12) 0.000(9) 0.022(7)
C7 0.089(14) 0.18(2) 0.073(10) -0.043(16) 0.007(9) 0.033(12)
C8 0.069(11) 0.21(2) 0.042(7) 0.006(14) 0.005(7) -0.022(10)
C9 0.048(7) 0.096(8) 0.057(6) 0.019(7) 0.002(6) -0.013(5)
C11 0.028(5) 0.031(4) 0.051(5) 0.001(4) 0.006(4) 0.008(4)
N11 0.036(4) 0.034(3) 0.060(4) 0.007(4) 0.001(4) 0.001(3)
O11 0.049(5) 0.036(3) 0.075(5) 0.001(3) -0.002(4) -0.016(3)
C12 0.035(5) 0.028(3) 0.043(5) 0.005(4) 0.001(4) -0.003(3)
O12 0.041(4) 0.051(4) 0.062(4) 0.020(3) 0.009(3) -0.001(3)
C13 0.049(6) 0.061(6) 0.037(4) 0.006(5) 0.013(5) 0.002(4)
C14 0.054(7) 0.071(7) 0.039(5) 0.005(6) 0.011(5) 0.007(5)
C15 0.089(11) 0.088(9) 0.078(8) 0.022(9) 0.005(8) 0.021(7)
C16 0.125(16) 0.128(14) 0.103(12) 0.057(14) 0.013(12) 0.032(11)
C17 0.088(13) 0.21(3) 0.049(8) 0.052(16) 0.009(7) 0.029(11)
C18 0.068(11) 0.167(18) 0.052(8) -0.016(12) 0.004(7) 0.009(9)
C19 0.069(9) 0.104(8) 0.052(6) -0.019(9) 0.014(7) 0.000(5)
O3 0.053(4) 0.051(4) 0.124(7) 0.006(4) -0.001(5) -0.004(5)
O4 0.064(5) 0.057(4) 0.046(3) -0.009(4) 0.014(4) 0.007(3)
N21 0.077(5) 0.058(4) 0.071(4) -0.001(4) 0.004(5) -0.015(3)
O21 0.109(6) 0.062(4) 0.113(5) -0.016(5) 0.013(5) -0.018(4)
O22 0.097(7) 0.108(6) 0.086(5) 0.035(6) 0.003(5) -0.019(5)
O23 0.076(5) 0.108(6) 0.099(6) -0.032(5) 0.009(5) -0.021(5)
N31 0.046(5) 0.042(4) 0.083(6) -0.002(4) 0.004(4) -0.017(4)
O31 0.069(5) 0.059(4) 0.137(7) -0.024(5) 0.011(6) 0.003(5)
O32 0.041(4) 0.033(3) 0.151(8) 0.007(3) -0.002(5) 0.002(4)
O33 0.042(4) 0.041(3) 0.138(7) 0.011(4) -0.006(4) -0.015(4)

loop_
_atom_type_symbol
_atom_type_description
_atom_type_scat_dispersion_real
_atom_type_scat_dispersion_imag
_atom_type_scat_source
C C 0.0033 0.0016 'International Tables Vol C Tables 4.2.6.8 and 6.1.1.4'
H H 0.0000 0.0000 'International Tables Vol C Tables 4.2.6.8 and 6.1.1.4'
N N 0.0061 0.0033 'International Tables Vol C Tables 4.2.6.8 and 6.1.1.4'
O O 0.0106 0.0060 'International Tables Vol C Tables 4.2.6.8 and 6.1.1.4'
Pb Pb -3.3944 10.1111 'International Tables Vol C Tables 4.2.6.8 and 6.1.1.4'

loop_
_geom_angle_atom_site_label_1
_geom_angle_atom_site_label_2
_geom_angle_atom_site_label_3
_geom_angle
O1 Pb1 O11 73.7(2)
O1 Pb1 O3 77.2(3)
O11 Pb1 O3 101.1(2)
O1 Pb1 O12 96.8(2)
O11 Pb1 O12 49.5(2)
O3 Pb1 O12 64.2(2)
O1 Pb1 O4 145.5(2)
O11 Pb1 O4 74.5(2)
O3 Pb1 O4 122.1(2)
O12 Pb1 O4 71.87(19)
O1 Pb1 O21 79.6(3)
O11 Pb1 O21 66.8(2)
O3 Pb1 O21 156.2(3)
O12 Pb1 O21 113.7(2)
O4 Pb1 O21 75.9(2)
O1 Pb1 O2 47.3(2)
O11 Pb1 O2 121.0(2)
O3 Pb1 O2 69.2(2)
O12 Pb1 O2 126.6(2)
O4 Pb1 O2 160.55(19)
O21 Pb1 O2 98.6(2)
O1 Pb1 O22 69.2(3)
O11 Pb1 O22 103.4(3)
O3 Pb1 O22 130.2(3)
O12 Pb1 O22 152.9(2)
O4 Pb1 O22 106.0(3)
O21 Pb1 O22 42.6(2)
O2 Pb1 O22 61.0(3)
O2 C1 O1 124.4(9)
O2 C1 C2 120.9(8)
O1 C1 C2 114.7(9)
C2 N1 H1A 109.5
C2 N1 H1B 109.5
H1A N1 H1B 109.5
C2 N1 H1C 109.5
H1A N1 H1C 109.5
H1B N1 H1C 109.5
C1 O1 Pb1 108.2(6)
N1 C2 C1 109.1(7)
N1 C2 C3 111.0(8)
C1 C2 C3 109.3(8)
N1 C2 H2A 109.1
C1 C2 H2A 109.1
C3 C2 H2A 109.1
C1 O2 Pb1 80.0(5)
C4 C3 C2 113.2(9)
C4 C3 H3A 108.9
C2 C3 H3A 108.9
C4 C3 H3B 108.9
C2 C3 H3B 108.9
H3A C3 H3B 107.8
C9 C4 C5 117.2(12)
C9 C4 C3 120.8(11)
C5 C4 C3 121.9(11)
C6 C5 C4 121.3(13)
C6 C5 H5A 119.4
C4 C5 H5A 119.4
C7 C6 C5 120.8(16)
C7 C6 H6A 119.6
C5 C6 H6A 119.6
C6 C7 C8 120.7(17)
C6 C7 H7A 119.7
C8 C7 H7A 119.7
C7 C8 C9 119.1(18)
C7 C8 H8A 120.5
C9 C8 H8A 120.5
C4 C9 C8 121.0(14)
C4 C9 H9A 119.5
C8 C9 H9A 119.5
O11 C11 O12 126.0(10)
O11 C11 C12 116.9(9)
O12 C11 C12 117.2(10)
C12 N11 H11A 109.5
C12 N11 H11B 109.5
H11A N11 H11B 109.5
C12 N11 H11C 109.5
H11A N11 H11C 109.5
H11B N11 H11C 109.5
C11 O11 Pb1 100.7(6)
N11 C12 C13 108.4(8)
N11 C12 C11 109.3(7)
C13 C12 C11 111.9(7)
N11 C12 H12A 109.1
C13 C12 H12A 109.1
C11 C12 H12A 109.1
C11 O12 Pb1 83.8(7)
C14 C13 C12 114.3(9)
C14 C13 H13A 108.7
C12 C13 H13A 108.7
C14 C13 H13B 108.7
C12 C13 H13B 108.7
H13A C13 H13B 107.6
C19 C14 C15 117.3(12)
C19 C14 C13 121.9(11)
C15 C14 C13 120.8(12)
C14 C15 C16 121.6(17)
C14 C15 H15A 119.2
C16 C15 H15A 119.2
C17 C16 C15 119.1(18)
C17 C16 H16A 120.5
C15 C16 H16A 120.5
C18 C17 C16 120.9(19)
C18 C17 H17A 119.6
C16 C17 H17A 119.6
C17 C18 C19 118.5(18)
C17 C18 H18A 120.8
C19 C18 H18A 120.8
C14 C19 C18 122.6(14)
C14 C19 H19A 118.7
C18 C19 H19A 118.7
Pb1 O3 H31 120.1
Pb1 O3 H32 120.5
H31 O3 H32 118.4
Pb1 O4 H41 115.2
Pb1 O4 H42 115.0
H41 O4 H42 112.3
O21 N21 O23 120.9(13)
O21 N21 O22 123.0(14)
O23 N21 O22 115.8(10)
N21 O21 Pb1 98.3(9)
N21 O22 Pb1 93.3(7)
O31 N31 O33 122.4(9)
O31 N31 O32 119.8(9)
O33 N31 O32 117.7(9)

loop_
_geom_bond_atom_site_label_1
_geom_bond_atom_site_label_2
_geom_bond_distance
_geom_bond_publ_flag
Pb1 O1 2.354(7) yes
Pb1 O2 2.979(6) yes
Pb1 O11 2.453(7) yes
Pb1 O12 2.791(7) yes
Pb1 O3 2.628(8) yes
Pb1 O4 2.886(6) yes
Pb1 O21 2.927(12) yes
Pb1 O22 2.994(11) yes
C1 O2 1.217(12) ?
C1 O1 1.287(11) ?
C1 C2 1.522(13) ?
N1 C2 1.479(10) ?
N1 H1A 0.9200 ?
N1 H1B 0.9200 ?
N1 H1C 0.9200 ?
C2 C3 1.566(13) ?
C2 H2A 0.9800 ?
C3 C4 1.503(15) ?
C3 H3A 0.9700 ?
C3 H3B 0.9700 ?
C4 C9 1.379(15) ?
C4 C5 1.390(16) ?
C5 C6 1.359(18) ?
C5 H5A 0.9300 ?
C6 C7 1.34(3) ?
C6 H6A 0.9300 ?
C7 C8 1.36(3) ?
C7 H7A 0.9300 ?
C8 C9 1.40(2) ?
C8 H8A 0.9300 ?
C9 H9A 0.9300 ?
C11 O11 1.225(12) ?
C11 O12 1.266(12) ?
C11 C12 1.540(12) ?
N11 C12 1.488(11) ?
N11 H11A 0.9200 ?
N11 H11B 0.9200 ?
N11 H11C 0.9200 ?
C12 C13 1.541(12) ?
C12 H12A 0.9800 ?
C13 C14 1.490(15) ?
C13 H13A 0.9700 ?
C13 H13B 0.9700 ?
C14 C19 1.370(16) ?
C14 C15 1.380(16) ?
C15 C16 1.39(2) ?
C15 H15A 0.9300 ?
C16 C17 1.38(3) ?
C16 H16A 0.9300 ?
C17 C18 1.36(3) ?
C17 H17A 0.9300 ?
C18 C19 1.40(2) ?
C18 H18A 0.9300 ?
C19 H19A 0.9300 ?
O3 H31 0.8500 ?
O3 H32 0.8500 ?
O4 H41 0.8501 ?
O4 H42 0.8500 ?
N21 O21 1.189(11) ?
N21 O23 1.203(14) ?
N21 O22 1.257(13) ?
N31 O31 1.204(11) ?
N31 O33 1.243(11) ?
N31 O32 1.249(11) ?

loop_
_geom_hbond_atom_site_label_D
_geom_hbond_atom_site_label_H
_geom_hbond_atom_site_label_A
_geom_hbond_site_symmetry_A
_geom_hbond_distance_DH
_geom_hbond_distance_HA
_geom_hbond_distance_DA
_geom_hbond_angle_DHA
_geom_hbond_publ_flag
N1 H1A O4 3_645 0.92 2.25 2.956(11) 133.6 yes
N1 H1B O33 . 0.92 2.07 2.932(11) 155.2 yes
N1 H1C O32 1_655 0.92 1.87 2.786(11) 172.6 yes
N11 H11A O22 3_655 0.92 1.95 2.800(12) 151.9 yes
N11 H11B O33 1_565 0.92 1.95 2.749(9) 144.6 yes
N11 H11C O12 1_455 0.92 1.96 2.833(11) 157.7 yes
O3 H32 O1 1_655 0.85 1.91 2.710(11) 155.7 no
O4 H42 O2 3_755 0.85 2.24 2.949(10) 140.3 no

loop_
_geom_torsion_atom_site_label_1
_geom_torsion_atom_site_label_2
_geom_torsion_atom_site_label_3
_geom_torsion_atom_site_label_4
_geom_torsion
O2 C1 O1 Pb1 -3.4(14)
C2 C1 O1 Pb1 174.9(7)
O11 Pb1 O1 C1 -177.6(8)
O3 Pb1 O1 C1 -71.9(7)
O12 Pb1 O1 C1 -133.3(7)
O4 Pb1 O1 C1 158.9(6)
O21 Pb1 O1 C1 113.7(7)
O2 Pb1 O1 C1 1.6(6)
O22 Pb1 O1 C1 70.7(7)
O2 C1 C2 N1 -22.5(14)
O1 C1 C2 N1 159.1(9)
O2 C1 C2 C3 99.1(11)
O1 C1 C2 C3 -79.4(12)
O1 C1 O2 Pb1 2.6(11)
C2 C1 O2 Pb1 -175.7(10)
O1 Pb1 O2 C1 -1.6(7)
O11 Pb1 O2 C1 -0.7(7)
O3 Pb1 O2 C1 90.0(7)
O12 Pb1 O2 C1 59.6(7)
O4 Pb1 O2 C1 -140.7(8)
O21 Pb1 O2 C1 -68.7(7)
O22 Pb1 O2 C1 -89.3(7)
N1 C2 C3 C4 -70.6(11)
C1 C2 C3 C4 169.0(9)
C2 C3 C4 C9 -89.2(11)
C2 C3 C4 C5 87.8(13)
C9 C4 C5 C6 -0.8(18)
C3 C4 C5 C6 -177.9(11)
C4 C5 C6 C7 0(2)
C5 C6 C7 C8 1(2)
C6 C7 C8 C9 0(2)
C5 C4 C9 C8 0.9(17)
C3 C4 C9 C8 178.1(11)
C7 C8 C9 C4 0(2)
O12 C11 O11 Pb1 -0.8(12)
C12 C11 O11 Pb1 179.0(6)
O1 Pb1 O11 C11 114.7(6)
O3 Pb1 O11 C11 41.7(6)
O12 Pb1 O11 C11 0.4(6)
O4 Pb1 O11 C11 -78.8(6)
O21 Pb1 O11 C11 -159.8(7)
O2 Pb1 O11 C11 114.0(6)
O22 Pb1 O11 C11 178.0(6)
O11 C11 C12 N11 -28.1(11)
O12 C11 C12 N11 151.7(9)
O11 C11 C12 C13 91.9(11)
O12 C11 C12 C13 -88.3(11)
O11 C11 O12 Pb1 0.7(11)
C12 C11 O12 Pb1 -179.1(7)
O1 Pb1 O12 C11 -62.1(6)
O11 Pb1 O12 C11 -0.4(6)
O3 Pb1 O12 C11 -134.3(7)
O4 Pb1 O12 C11 84.4(6)
O21 Pb1 O12 C11 19.5(7)
O2 Pb1 O12 C11 -102.5(6)
O22 Pb1 O12 C11 -5.4(9)
N11 C12 C13 C14 -179.4(8)
C11 C12 C13 C14 60.0(11)
C12 C13 C14 C19 82.9(12)
C12 C13 C14 C15 -99.1(12)
C19 C14 C15 C16 -2.2(19)
C13 C14 C15 C16 179.6(12)
C14 C15 C16 C17 2(2)
C15 C16 C17 C18 -2(3)
C16 C17 C18 C19 1(3)
C15 C14 C19 C18 1.6(18)
C13 C14 C19 C18 179.8(11)
C17 C18 C19 C14 -1(2)
O23 N21 O21 Pb1 155.0(10)
O22 N21 O21 Pb1 -18.1(12)
O1 Pb1 O21 N21 -61.2(8)
O11 Pb1 O21 N21 -137.8(8)
O3 Pb1 O21 N21 -74.7(9)
O12 Pb1 O21 N21 -154.2(7)
O4 Pb1 O21 N21 143.3(8)
O2 Pb1 O21 N21 -17.7(8)
O22 Pb1 O21 N21 9.3(7)
O21 N21 O22 Pb1 17.6(12)
O23 N21 O22 Pb1 -155.9(9)
O1 Pb1 O22 N21 88.6(7)
O11 Pb1 O22 N21 22.1(7)
O3 Pb1 O22 N21 139.5(7)
O12 Pb1 O22 N21 26.0(11)
O4 Pb1 O22 N21 -55.3(7)
O21 Pb1 O22 N21 -8.7(6)
O2 Pb1 O22 N21 140.4(8)
